data_9012506
loop_
_publ_author_name
'Marsh, R. E.'
'Schomaker, V.'

_publ_section_title
;
 Some incorrect space groups in Inorganic Chemistry, Volume 16
;
_journal_name_full 'Inorganic Chemistry'
_journal_page_first 2331
_journal_page_last 2336
_journal_paper_doi 10.1021/ic50198a064
_journal_volume 18
_journal_year 1979
_chemical_formula_structural ZnCl2N2C14
_chemical_formula_sum 'C14 Cl2 N2 Zn'
_space_group_IT_number 15
_symmetry_space_group_name_Hall '-C 2yc'
_symmetry_space_group_name_H-M 'C 1 2/c 1'
_cell_angle_alpha 90
_cell_angle_beta 90.77
_cell_angle_gamma 90
_cell_length_a 9.115
_cell_length_b 11.942
_cell_length_c 14.428
_cell_formula_units_Z 4
_cell_volume 1570.365
_database_code_amcsd 0012687
_exptl_crystal_density_diffrn 1.406
_cod_original_formula_sum 'Zn N2 C14 Cl2'
_cod_database_code 9012506
_amcsd_formula_title ZnCl2N2C14

loop_
_space_group_symop_operation_xyz
x,y,z
1/2+x,1/2+y,z
x,-y,1/2+z
1/2+x,1/2-y,1/2+z
-x,y,1/2-z
1/2-x,1/2+y,1/2-z
-x,-y,-z
1/2-x,1/2-y,-z

loop_
_atom_site_aniso_label
_atom_site_aniso_U_11
_atom_site_aniso_U_22
_atom_site_aniso_U_33
_atom_site_aniso_U_12
_atom_site_aniso_U_13
_atom_site_aniso_U_23
Zn 0.08980 0.07160 0.06917 0.00000 0.04130 0.00000
N12 0.08248 0.07514 0.06748 0.00496 0.02198 0.00873
C2a2b 0.08669 0.09103 0.07381 0.00276 0.03197 0.00873
C3a3b 0.10310 0.09826 0.06959 0.03088 0.02331 -0.00786
C4a4b 0.10899 0.08959 0.07170 0.03860 -0.03464 -0.03055
C5a5b 0.11531 0.09681 0.08646 0.00000 0.01066 -0.01833
C6a6b 0.10184 0.08959 0.08013 0.00000 0.03064 -0.01658
C7a7b 0.14224 0.11271 0.15289 0.00882 -0.10658 -0.03840
C8a8b 0.16160 0.18062 0.15078 0.03198 -0.08660 -0.05150
Cl12 0.11194 0.09970 0.10544 -0.05955 0.05595 -0.00524

loop_
_atom_site_label
_atom_site_fract_x
_atom_site_fract_y
_atom_site_fract_z
_atom_site_attached_hydrogens
Zn 0.00000 -0.00562 0.25000 0
N12 0.00400 -0.11370 0.14030 0
C2a2b 0.09160 -0.09640 0.06780 1
C3a3b 0.09180 -0.16550 -0.00660 1
C4a4b 0.00280 -0.25760 -0.00980 0
C5a5b -0.08620 -0.27570 0.06540 1
C6a6b -0.08340 -0.20350 0.13740 1
C7a7b 0.01380 -0.32820 -0.09470 1
C8a8b -0.04870 -0.41590 -0.10100 2
Cl12 0.20840 0.08860 0.24820 0

loop_
_cod_related_entry_id
_cod_related_entry_database
_cod_related_entry_code
1 AMCSD 0012687
